data_4307600
loop_
_publ_author_name
'Eric Rivard'
'W. Alexander Merrill'
'James C. Fettinger'
'Robert Wolf'
'Geoffrey H. Spikes'
'Philip P. Power'

_publ_contact_author_address
;
Department of Chemistry
University of California
Davis
CA 95616
UNITED STATES OF AMERICA
;
_publ_contact_author_email PPPOWER@UCDAVIS.EDU
_publ_contact_author_name 'P. Power'
_publ_section_title
;
Boron-Pnictogen Multiple Bonds: Donor-Stabilized PB and AsB Bonds and a
Hindered Iminoborane with a B-N Triple Bond
;
_journal_name_full 'Inorganic Chemistry'
_journal_page_first 2971
_journal_page_last 2978
_journal_paper_doi 10.1021/ic062076n
_journal_volume 46
_journal_year 2007
_chemical_formula_sum 'C33 H43 B N2'
_chemical_formula_weight 478.50
_chemical_name_common 'compound 7'
_chemical_name_systematic
;
 ?
;
_space_group_IT_number 14
_symmetry_cell_setting monoclinic
_symmetry_space_group_name_Hall '-P 2yn'
_symmetry_space_group_name_H-M 'P 1 21/n 1'
_atom_sites_solution_hydrogens geom
_atom_sites_solution_primary direct
_atom_sites_solution_secondary difmap
_audit_creation_method SHELXL-97
_cell_angle_alpha 90.00
_cell_angle_beta 90.0310(10)
_cell_angle_gamma 90.00
_cell_formula_units_Z 4
_cell_length_a 14.2149(11)
_cell_length_b 12.1924(9)
_cell_length_c 16.3375(12)
_cell_measurement_reflns_used 4260
_cell_measurement_temperature 90(2)
_cell_measurement_theta_max 30.52
_cell_measurement_theta_min 1.67
_cell_volume 2831.5(4)
_computing_cell_refinement 'SAINT (7.16b) (Bruker, 2004)'
_computing_data_collection 'Apex2 (1.0.27) (Bruker, 2004)'
_computing_data_reduction 'SAINT (7.16b) (Bruker, 2004)'
_computing_molecular_graphics 'WINGX v.1.64.05 (Farrugia, 1999)'
_computing_publication_material 'WINGX v.1.64.05 (Farrugia, 1999)'
_computing_structure_refinement 'SHELXL-97 (Sheldrick, 1997)'
_computing_structure_solution 'SHELXS-97 (Sheldrick, 1990)'
_diffrn_ambient_temperature 90(2)
_diffrn_measured_fraction_theta_full 0.985
_diffrn_measured_fraction_theta_max 0.985
_diffrn_measurement_device_type 'Bruker SMART APEXII'
_diffrn_measurement_method '\w and \f'
_diffrn_radiation_monochromator graphite
_diffrn_radiation_source 'fine-focus sealed tube'
_diffrn_radiation_type MoK\a
_diffrn_radiation_wavelength 0.71073
_diffrn_reflns_av_R_equivalents 0.0458
_diffrn_reflns_av_sigmaI/netI 0.0432
_diffrn_reflns_limit_h_max 20
_diffrn_reflns_limit_h_min -20
_diffrn_reflns_limit_k_max 17
_diffrn_reflns_limit_k_min -17
_diffrn_reflns_limit_l_max 23
_diffrn_reflns_limit_l_min -23
_diffrn_reflns_number 39179
_diffrn_reflns_theta_full 30.51
_diffrn_reflns_theta_max 30.51
_diffrn_reflns_theta_min 1.67
_exptl_absorpt_coefficient_mu 0.064
_exptl_absorpt_correction_T_max 0.9924
_exptl_absorpt_correction_T_min 0.9855
_exptl_absorpt_correction_type multi-scan
_exptl_absorpt_process_details 'SADABS 2.10 (Sheldrick, 2003)'
_exptl_crystal_colour colourless
_exptl_crystal_density_diffrn 1.122
_exptl_crystal_density_method 'not measured'
_exptl_crystal_description prism
_exptl_crystal_F_000 1040
_exptl_crystal_size_max 0.23
_exptl_crystal_size_mid 0.15
_exptl_crystal_size_min 0.12
_refine_diff_density_max 0.520
_refine_diff_density_min -0.471
_refine_diff_density_rms 0.063
_refine_ls_extinction_method none
_refine_ls_goodness_of_fit_ref 1.052
_refine_ls_hydrogen_treatment constr
_refine_ls_matrix_type full
_refine_ls_number_parameters 326
_refine_ls_number_reflns 8520
_refine_ls_number_restraints 0
_refine_ls_restrained_S_all 1.052
_refine_ls_R_factor_all 0.0729
_refine_ls_R_factor_gt 0.0576
_refine_ls_shift/su_max 0.000
_refine_ls_shift/su_mean 0.000
_refine_ls_structure_factor_coef Fsqd
_refine_ls_weighting_details 'calc w=1/[\s^2^(Fo^2^)+(0.0857P)^2^+2.0293P] where P=(Fo^2^+2Fc^2^)/3'
_refine_ls_weighting_scheme calc
_refine_ls_wR_factor_gt 0.1675
_refine_ls_wR_factor_ref 0.1744
_reflns_number_gt 7320
_reflns_number_total 8520
_reflns_threshold_expression >2sigma(I)
_cod_data_source_file ic062076nsi20061030_060327_1.cif
_cod_data_source_block rw9fin
_cod_database_code 4307600

loop_
_symmetry_equiv_pos_as_xyz
'x, y, z'
'-x+1/2, y+1/2, -z+1/2'
'-x, -y, -z'
'x-1/2, -y-1/2, z-1/2'

loop_
_atom_site_label
_atom_site_type_symbol
_atom_site_fract_x
_atom_site_fract_y
_atom_site_fract_z
_atom_site_U_iso_or_equiv
_atom_site_adp_type
_atom_site_occupancy
_atom_site_symmetry_multiplicity
_atom_site_calc_flag
_atom_site_refinement_flags
_atom_site_disorder_assembly
_atom_site_disorder_group
N1 N 0.00595(12) 0.23744(16) 0.30091(10) 0.0199(3) Uani 1 1 d . . .
B1 B 0.00138(16) 0.23940(18) 0.22427(13) 0.0166(4) Uani 1 1 d . . .
N2 N -0.00392(12) 0.24046(13) 0.14031(10) 0.0156(3) Uani 1 1 d . . .
C16 C 0.17690(14) 0.31351(16) 0.37474(12) 0.0170(4) Uani 1 1 d . . .
C6 C -0.07147(14) 0.22810(16) 0.43134(12) 0.0166(4) Uani 1 1 d . . .
C7 C -0.16046(14) 0.18934(16) 0.39206(12) 0.0167(4) Uani 1 1 d . . .
C1 C 0.00814(14) 0.25125(16) 0.38387(11) 0.0164(3) Uani 1 1 d . . .
C26 C 0.07781(14) 0.27931(16) 0.09102(12) 0.0172(4) Uani 1 1 d . . .
C8 C -0.22785(14) 0.26497(16) 0.36541(13) 0.0185(4) Uani 1 1 d . . .
C17 C 0.19864(14) 0.42182(17) 0.35369(12) 0.0195(4) Uani 1 1 d . . .
C29 C -0.09241(14) 0.20322(16) 0.09918(12) 0.0169(4) Uani 1 1 d . . .
C4 C 0.01283(16) 0.27965(18) 0.55383(12) 0.0223(4) Uani 1 1 d . . .
H4 H 0.0144 0.2889 0.6116 0.027 Uiso 1 1 calc R . .
C22 C 0.31987(14) 0.25350(18) 0.30990(13) 0.0217(4) Uani 1 1 d . . .
H22 H 0.3606 0.1957 0.2936 0.026 Uiso 1 1 calc R . .
C15 C -0.20976(16) 0.38601(17) 0.37332(15) 0.0249(4) Uani 1 1 d . . .
H15A H -0.1486 0.3978 0.3995 0.037 Uiso 1 1 calc R . .
H15B H -0.2593 0.4194 0.4068 0.037 Uiso 1 1 calc R . .
H15C H -0.2097 0.4197 0.3189 0.037 Uiso 1 1 calc R . .
C9 C -0.31139(15) 0.22677(18) 0.33072(13) 0.0219(4) Uani 1 1 d . . .
H9 H -0.3576 0.2782 0.3136 0.026 Uiso 1 1 calc R . .
C32 C 0.04265(16) 0.35967(16) 0.02577(13) 0.0216(4) Uani 1 1 d . . .
H32A H 0.0229 0.4286 0.0528 0.026 Uiso 1 1 calc R . .
H32B H 0.0952 0.3774 -0.0117 0.026 Uiso 1 1 calc R . .
C23 C 0.23809(14) 0.22831(17) 0.35243(13) 0.0192(4) Uani 1 1 d . . .
C28 C -0.11964(15) 0.28585(18) 0.03276(13) 0.0218(4) Uani 1 1 d . . .
H28A H -0.1717 0.2549 -0.0002 0.026 Uiso 1 1 calc R . .
H28B H -0.1431 0.3535 0.0593 0.026 Uiso 1 1 calc R . .
C20 C 0.34365(15) 0.36046(19) 0.29057(13) 0.0229(4) Uani 1 1 d . . .
C13 C -0.17671(15) 0.07682(16) 0.38217(12) 0.0194(4) Uani 1 1 d . . .
C2 C 0.09092(14) 0.28877(16) 0.42284(12) 0.0167(4) Uani 1 1 d . . .
C27 C -0.03902(15) 0.31540(17) -0.02393(13) 0.0221(4) Uani 1 1 d . . .
H27A H -0.0187 0.2496 -0.0547 0.027 Uiso 1 1 calc R . .
H27B H -0.0600 0.3714 -0.0638 0.027 Uiso 1 1 calc R . .
C24 C 0.21632(16) 0.11189(18) 0.37524(15) 0.0253(4) Uani 1 1 d . . .
H24A H 0.1563 0.1092 0.4047 0.038 Uiso 1 1 calc R . .
H24B H 0.2665 0.0832 0.4104 0.038 Uiso 1 1 calc R . .
H24C H 0.2119 0.0672 0.3255 0.038 Uiso 1 1 calc R . .
C11 C -0.41830(16) 0.0761(2) 0.28129(16) 0.0316(5) Uani 1 1 d . . .
H11A H -0.4577 0.1392 0.2668 0.047 Uiso 1 1 calc R . .
H11B H -0.4523 0.0289 0.3197 0.047 Uiso 1 1 calc R . .
H11C H -0.4032 0.0344 0.2317 0.047 Uiso 1 1 calc R . .
C12 C -0.26100(15) 0.04219(18) 0.34664(14) 0.0229(4) Uani 1 1 d . . .
H12 H -0.2722 -0.0341 0.3401 0.027 Uiso 1 1 calc R . .
C34 C 0.14541(16) 0.3395(2) 0.14832(14) 0.0266(5) Uani 1 1 d . . .
H34A H 0.1678 0.2888 0.1906 0.040 Uiso 1 1 calc R . .
H34B H 0.1126 0.4011 0.1742 0.040 Uiso 1 1 calc R . .
H34C H 0.1991 0.3671 0.1169 0.040 Uiso 1 1 calc R . .
C10 C -0.32858(15) 0.11587(19) 0.32066(13) 0.0228(4) Uani 1 1 d . . .
C19 C 0.28199(15) 0.44344(18) 0.31256(13) 0.0225(4) Uani 1 1 d . . .
H19 H 0.2972 0.5171 0.2991 0.027 Uiso 1 1 calc R . .
C3 C 0.09113(15) 0.30338(17) 0.50709(12) 0.0211(4) Uani 1 1 d . . .
H3 H 0.1463 0.3303 0.5331 0.025 Uiso 1 1 calc R . .
C18 C 0.13225(17) 0.51379(18) 0.37433(15) 0.0259(4) Uani 1 1 d . . .
H18A H 0.1587 0.5834 0.3552 0.039 Uiso 1 1 calc R . .
H18B H 0.1232 0.5169 0.4337 0.039 Uiso 1 1 calc R . .
H18C H 0.0715 0.5010 0.3475 0.039 Uiso 1 1 calc R . .
C31 C -0.17012(15) 0.1996(2) 0.16325(13) 0.0242(4) Uani 1 1 d . . .
H31A H -0.1530 0.1475 0.2064 0.036 Uiso 1 1 calc R . .
H31B H -0.2291 0.1762 0.1375 0.036 Uiso 1 1 calc R . .
H31C H -0.1783 0.2727 0.1871 0.036 Uiso 1 1 calc R . .
C5 C -0.06801(15) 0.24221(17) 0.51567(12) 0.0204(4) Uani 1 1 d . . .
H5 H -0.1220 0.2259 0.5477 0.024 Uiso 1 1 calc R . .
C30 C -0.08197(17) 0.08807(17) 0.06286(14) 0.0254(4) Uani 1 1 d . . .
H30A H -0.0324 0.0886 0.0212 0.038 Uiso 1 1 calc R . .
H30B H -0.1416 0.0657 0.0378 0.038 Uiso 1 1 calc R . .
H30C H -0.0653 0.0363 0.1064 0.038 Uiso 1 1 calc R . .
C21 C 0.43273(17) 0.3869(2) 0.24476(16) 0.0330(5) Uani 1 1 d . . .
H21A H 0.4369 0.4663 0.2363 0.050 Uiso 1 1 calc R . .
H21B H 0.4321 0.3496 0.1916 0.050 Uiso 1 1 calc R . .
H21C H 0.4871 0.3620 0.2766 0.050 Uiso 1 1 calc R . .
C14 C -0.10460(17) -0.00579(19) 0.40945(16) 0.0278(5) Uani 1 1 d . . .
H14A H -0.1280 -0.0800 0.3986 0.042 Uiso 1 1 calc R . .
H14B H -0.0930 0.0028 0.4682 0.042 Uiso 1 1 calc R . .
H14C H -0.0459 0.0060 0.3793 0.042 Uiso 1 1 calc R . .
C33 C 0.13124(15) 0.18395(19) 0.05147(14) 0.0246(4) Uani 1 1 d . . .
H33A H 0.0893 0.1447 0.0139 0.037 Uiso 1 1 calc R . .
H33B H 0.1532 0.1336 0.0941 0.037 Uiso 1 1 calc R . .
H33C H 0.1854 0.2125 0.0211 0.037 Uiso 1 1 calc R . .

loop_
_atom_site_aniso_label
_atom_site_aniso_U_11
_atom_site_aniso_U_22
_atom_site_aniso_U_33
_atom_site_aniso_U_23
_atom_site_aniso_U_13
_atom_site_aniso_U_12
N1 0.0157(7) 0.0300(9) 0.0140(8) 0.0000(6) 0.0001(6) -0.0026(6)
B1 0.0134(9) 0.0180(9) 0.0183(10) 0.0001(7) 0.0003(8) -0.0003(7)
N2 0.0144(7) 0.0184(7) 0.0139(7) 0.0006(6) -0.0008(6) -0.0028(6)
C16 0.0151(8) 0.0218(9) 0.0140(8) -0.0027(7) -0.0037(7) 0.0015(7)
C6 0.0173(9) 0.0178(8) 0.0149(8) 0.0012(6) 0.0004(7) 0.0031(7)
C7 0.0151(8) 0.0208(8) 0.0143(8) 0.0018(7) 0.0025(6) 0.0020(7)
C1 0.0169(8) 0.0197(8) 0.0127(8) 0.0002(6) -0.0014(7) 0.0024(7)
C26 0.0168(9) 0.0221(9) 0.0126(8) 0.0021(7) -0.0002(7) -0.0030(7)
C8 0.0182(9) 0.0203(9) 0.0171(9) 0.0013(7) 0.0037(7) 0.0028(7)
C17 0.0210(9) 0.0219(9) 0.0155(9) -0.0028(7) -0.0029(7) 0.0019(7)
C29 0.0170(9) 0.0210(8) 0.0127(8) -0.0014(7) -0.0017(7) -0.0029(7)
C4 0.0269(11) 0.0275(10) 0.0126(8) -0.0010(7) -0.0004(7) 0.0059(8)
C22 0.0165(9) 0.0301(10) 0.0185(9) -0.0054(8) -0.0028(7) 0.0058(8)
C15 0.0236(10) 0.0202(9) 0.0309(11) 0.0019(8) -0.0015(9) 0.0045(8)
C9 0.0173(9) 0.0294(10) 0.0189(9) 0.0005(8) 0.0016(7) 0.0045(7)
C32 0.0292(10) 0.0206(9) 0.0149(9) 0.0044(7) -0.0014(8) -0.0039(8)
C23 0.0182(9) 0.0235(9) 0.0158(9) -0.0029(7) -0.0045(7) 0.0032(7)
C28 0.0199(9) 0.0287(10) 0.0167(9) 0.0013(8) -0.0035(7) 0.0016(7)
C20 0.0149(9) 0.0364(11) 0.0173(9) -0.0009(8) -0.0025(7) -0.0005(8)
C13 0.0203(9) 0.0203(9) 0.0176(9) 0.0029(7) 0.0039(7) 0.0011(7)
C2 0.0167(9) 0.0184(8) 0.0150(8) -0.0007(6) -0.0009(7) 0.0033(7)
C27 0.0269(10) 0.0249(9) 0.0145(9) 0.0025(7) -0.0016(7) -0.0009(8)
C24 0.0251(10) 0.0233(9) 0.0275(11) -0.0023(8) -0.0016(9) 0.0038(8)
C11 0.0187(10) 0.0435(13) 0.0327(12) -0.0074(10) -0.0003(9) -0.0046(9)
C12 0.0243(10) 0.0229(9) 0.0213(10) -0.0002(8) 0.0055(8) -0.0044(8)
C34 0.0240(10) 0.0367(12) 0.0189(10) 0.0021(9) -0.0022(8) -0.0125(9)
C10 0.0165(9) 0.0345(11) 0.0174(9) -0.0024(8) 0.0037(7) -0.0032(8)
C19 0.0219(9) 0.0257(9) 0.0200(9) -0.0024(8) -0.0028(8) -0.0028(8)
C3 0.0208(10) 0.0261(9) 0.0162(9) -0.0030(7) -0.0039(7) 0.0051(8)
C18 0.0281(11) 0.0212(9) 0.0284(11) -0.0016(8) 0.0018(9) 0.0049(8)
C31 0.0175(9) 0.0382(11) 0.0171(9) -0.0006(8) 0.0008(7) -0.0041(8)
C5 0.0209(9) 0.0254(9) 0.0148(9) 0.0008(7) 0.0023(7) 0.0051(7)
C30 0.0330(12) 0.0203(9) 0.0227(10) -0.0042(8) 0.0009(8) -0.0078(8)
C21 0.0213(11) 0.0459(14) 0.0319(12) -0.0001(11) 0.0049(9) -0.0027(9)
C14 0.0295(11) 0.0213(9) 0.0325(12) 0.0042(8) 0.0006(9) 0.0050(8)
C33 0.0197(10) 0.0301(10) 0.0240(10) -0.0003(8) 0.0041(8) 0.0043(8)

loop_
_atom_type_symbol
_atom_type_description
_atom_type_scat_dispersion_real
_atom_type_scat_dispersion_imag
_atom_type_scat_source
C C 0.0033 0.0016 'International Tables Vol C Tables 4.2.6.8 and 6.1.1.4'
H H 0.0000 0.0000 'International Tables Vol C Tables 4.2.6.8 and 6.1.1.4'
B B 0.0013 0.0007 'International Tables Vol C Tables 4.2.6.8 and 6.1.1.4'
N N 0.0061 0.0033 'International Tables Vol C Tables 4.2.6.8 and 6.1.1.4'

loop_
_geom_angle_atom_site_label_1
_geom_angle_atom_site_label_2
_geom_angle_atom_site_label_3
_geom_angle
_geom_angle_site_symmetry_1
_geom_angle_site_symmetry_3
_geom_angle_publ_flag
B1 N1 C1 171.7(2) . . ?
N1 B1 N2 179.4(2) . . ?
B1 N2 C26 119.99(16) . . ?
B1 N2 C29 119.42(17) . . ?
C26 N2 C29 120.59(14) . . ?
C17 C16 C23 119.86(19) . . ?
C17 C16 C2 120.26(17) . . ?
C23 C16 C2 119.86(18) . . ?
C5 C6 C1 119.72(19) . . ?
C5 C6 C7 119.62(18) . . ?
C1 C6 C7 120.65(17) . . ?
C8 C7 C13 119.80(19) . . ?
C8 C7 C6 120.29(18) . . ?
C13 C7 C6 119.91(17) . . ?
N1 C1 C6 120.42(18) . . ?
N1 C1 C2 120.34(18) . . ?
C6 C1 C2 119.24(17) . . ?
N2 C26 C34 108.14(16) . . ?
N2 C26 C32 108.96(16) . . ?
C34 C26 C32 108.92(17) . . ?
N2 C26 C33 111.92(16) . . ?
C34 C26 C33 108.11(18) . . ?
C32 C26 C33 110.70(17) . . ?
C9 C8 C7 119.26(19) . . ?
C9 C8 C15 120.52(18) . . ?
C7 C8 C15 120.21(18) . . ?
C19 C17 C16 119.15(19) . . ?
C19 C17 C18 120.2(2) . . ?
C16 C17 C18 120.66(19) . . ?
N2 C29 C31 108.06(15) . . ?
N2 C29 C28 109.33(16) . . ?
C31 C29 C28 108.85(17) . . ?
N2 C29 C30 111.75(17) . . ?
C31 C29 C30 108.07(17) . . ?
C28 C29 C30 110.69(17) . . ?
C3 C4 C5 119.29(19) . . ?
C20 C22 C23 121.81(19) . . ?
C10 C9 C8 121.6(2) . . ?
C27 C32 C26 113.24(17) . . ?
C22 C23 C16 119.04(19) . . ?
C22 C23 C24 120.42(19) . . ?
C16 C23 C24 120.53(19) . . ?
C27 C28 C29 113.47(17) . . ?
C22 C20 C19 118.3(2) . . ?
C22 C20 C21 121.4(2) . . ?
C19 C20 C21 120.3(2) . . ?
C12 C13 C7 119.05(19) . . ?
C12 C13 C14 120.34(19) . . ?
C7 C13 C14 120.62(19) . . ?
C3 C2 C1 119.31(19) . . ?
C3 C2 C16 119.84(18) . . ?
C1 C2 C16 120.85(17) . . ?
C32 C27 C28 109.64(17) . . ?
C10 C12 C13 121.8(2) . . ?
C12 C10 C9 118.4(2) . . ?
C12 C10 C11 120.6(2) . . ?
C9 C10 C11 120.9(2) . . ?
C20 C19 C17 121.8(2) . . ?
C4 C3 C2 121.4(2) . . ?
C4 C5 C6 121.1(2) . . ?

loop_
_geom_bond_atom_site_label_1
_geom_bond_atom_site_label_2
_geom_bond_distance
_geom_bond_site_symmetry_2
_geom_bond_publ_flag
N1 B1 1.254(3) . ?
N1 C1 1.366(2) . ?
B1 N2 1.374(3) . ?
N2 C26 1.491(2) . ?
N2 C29 1.496(2) . ?
C16 C17 1.399(3) . ?
C16 C23 1.403(3) . ?
C16 C2 1.484(3) . ?
C6 C5 1.389(3) . ?
C6 C1 1.401(3) . ?
C6 C7 1.495(3) . ?
C7 C8 1.399(3) . ?
C7 C13 1.400(3) . ?
C1 C2 1.414(3) . ?
C26 C34 1.528(3) . ?
C26 C32 1.532(3) . ?
C26 C33 1.532(3) . ?
C8 C9 1.396(3) . ?
C8 C15 1.504(3) . ?
C17 C19 1.388(3) . ?
C17 C18 1.504(3) . ?
C29 C31 1.523(3) . ?
C29 C28 1.530(3) . ?
C29 C30 1.531(3) . ?
C4 C3 1.381(3) . ?
C4 C5 1.385(3) . ?
C22 C20 1.384(3) . ?
C22 C23 1.389(3) . ?
C9 C10 1.384(3) . ?
C32 C27 1.516(3) . ?
C23 C24 1.500(3) . ?
C28 C27 1.517(3) . ?
C20 C19 1.386(3) . ?
C20 C21 1.506(3) . ?
C13 C12 1.397(3) . ?
C13 C14 1.504(3) . ?
C2 C3 1.388(3) . ?
C11 C10 1.508(3) . ?
C12 C10 1.382(3) . ?

loop_
_cod_related_entry_id
_cod_related_entry_database
_cod_related_entry_code
1 ChemSpider 21155914
